data_7212109
loop_
_publ_author_name
'Bai, Yan'
'Gao, Hui'
'Dang, Dong-Bin'
'Guo, Xiang-Yang'
'An, Bing'
'Shang, Wei-Li'

_publ_section_title
;
 A series of metal--organic frameworks based on polydentate Schiff-base
 ligands derived from benzil dihydrazone: synthesis, crystal structures
 and luminescent properties
;
_journal_issue 5
_journal_name_full CrystEngComm
_journal_page_first 1422
_journal_paper_doi 10.1039/b919813j
_journal_volume 12
_journal_year 2010
_chemical_formula_moiety 'C26 H20 Ag N6, Cl O4'
_chemical_formula_sum 'C26 H20 Ag Cl N6 O4'
_chemical_formula_weight 623.80
_chemical_name_systematic
;
?
;
_space_group_IT_number 61
_symmetry_cell_setting orthorhombic
_symmetry_space_group_name_Hall '-P 2ac 2ab'
_symmetry_space_group_name_H-M 'P b c a'
_atom_sites_solution_hydrogens geom
_atom_sites_solution_primary direct
_atom_sites_solution_secondary difmap
_audit_creation_method SHELXL-97
_cell_angle_alpha 90.00
_cell_angle_beta 90.00
_cell_angle_gamma 90.00
_cell_formula_units_Z 8
_cell_length_a 16.7617(2)
_cell_length_b 16.4570(2)
_cell_length_c 19.1902(2)
_cell_measurement_reflns_used 8128
_cell_measurement_temperature 210(2)
_cell_measurement_theta_max 27.26
_cell_measurement_theta_min 2.45
_cell_volume 5293.56(11)
_computing_cell_refinement 'Bruker SMART'
_computing_data_collection 'Bruker SMART'
_computing_data_reduction 'Bruker SAINT'
_computing_molecular_graphics 'Bruker SHELXTL'
_computing_publication_material 'Bruker SHELXTL'
_computing_structure_refinement 'Bruker SHELXTL'
_computing_structure_solution 'Bruker SHELXTL'
_diffrn_ambient_temperature 210(2)
_diffrn_measured_fraction_theta_full 0.999
_diffrn_measured_fraction_theta_max 0.999
_diffrn_measurement_device_type 'CCD area detector'
_diffrn_measurement_method 'phi and omega scans'
_diffrn_radiation_monochromator graphite
_diffrn_radiation_source 'sealed tube'
_diffrn_radiation_type MoK\a
_diffrn_radiation_wavelength 0.71073
_diffrn_reflns_av_R_equivalents 0.0274
_diffrn_reflns_av_sigmaI/netI 0.0190
_diffrn_reflns_limit_h_max 20
_diffrn_reflns_limit_h_min -18
_diffrn_reflns_limit_k_max 19
_diffrn_reflns_limit_k_min -19
_diffrn_reflns_limit_l_max 23
_diffrn_reflns_limit_l_min -23
_diffrn_reflns_number 27128
_diffrn_reflns_theta_full 25.50
_diffrn_reflns_theta_max 25.50
_diffrn_reflns_theta_min 2.03
_exptl_absorpt_coefficient_mu 0.906
_exptl_absorpt_correction_type none
_exptl_crystal_colour yellow
_exptl_crystal_density_diffrn 1.565
_exptl_crystal_density_method 'not measured'
_exptl_crystal_description block
_exptl_crystal_F_000 2512
_exptl_crystal_size_max 0.45
_exptl_crystal_size_mid 0.38
_exptl_crystal_size_min 0.35
_refine_diff_density_max 0.519
_refine_diff_density_min -0.889
_refine_diff_density_rms 0.057
_refine_ls_extinction_method none
_refine_ls_goodness_of_fit_ref 1.014
_refine_ls_hydrogen_treatment constr
_refine_ls_matrix_type full
_refine_ls_number_parameters 343
_refine_ls_number_reflns 4930
_refine_ls_number_restraints 0
_refine_ls_restrained_S_all 1.014
_refine_ls_R_factor_all 0.0443
_refine_ls_R_factor_gt 0.0314
_refine_ls_shift/su_max 0.002
_refine_ls_shift/su_mean 0.000
_refine_ls_structure_factor_coef Fsqd
_refine_ls_weighting_details 'calc w=1/[\s^2^(Fo^2^)+(0.0426P)^2^+4.2659P] where P=(Fo^2^+2Fc^2^)/3'
_refine_ls_weighting_scheme calc
_refine_ls_wR_factor_gt 0.0805
_refine_ls_wR_factor_ref 0.0876
_reflns_number_gt 3835
_reflns_number_total 4930
_reflns_threshold_expression >2sigma(I)
_cod_data_source_file b919813j.txt
_cod_data_source_block 1
_cod_depositor_comments
;
The following automatic conversions were performed:

'_symmetry_cell_setting' value 'Orthorhombic' changed to
'orthorhombic' according to
/home/saulius/struct/CIF-dictionaries/cif_core.dic dictionary named
'cif_core.dic' version 2.4.2 from 2011-04-26.

Automatic conversion script
Id: cif_fix_values 1891 2012-01-12 08:04:46Z andrius 
;
_cod_original_sg_symbol_H-M 'Pbca '
_cod_database_code 7212109

loop_
_symmetry_equiv_pos_as_xyz
'x, y, z'
'-x+1/2, -y, z+1/2'
'-x, y+1/2, -z+1/2'
'x+1/2, -y+1/2, -z'
'-x, -y, -z'
'x-1/2, y, -z-1/2'
'x, -y-1/2, z-1/2'
'-x-1/2, y-1/2, z'

loop_
_atom_site_label
_atom_site_type_symbol
_atom_site_fract_x
_atom_site_fract_y
_atom_site_fract_z
_atom_site_U_iso_or_equiv
_atom_site_adp_type
_atom_site_occupancy
_atom_site_symmetry_multiplicity
_atom_site_calc_flag
_atom_site_refinement_flags
Ag1 Ag 0.136098(13) 0.742887(13) 0.251340(11) 0.04206(9) Uani 1 1 d .
N1 N 0.45573(14) 0.33784(13) 0.24133(11) 0.0388(5) Uani 1 1 d .
N2 N 0.62239(12) 0.57238(12) 0.15356(11) 0.0353(5) Uani 1 1 d .
N3 N 0.64655(12) 0.65457(12) 0.15121(11) 0.0323(5) Uani 1 1 d .
N4 N 0.55060(13) 0.62146(14) 0.01131(11) 0.0398(5) Uani 1 1 d .
N5 N 0.49834(13) 0.64890(15) 0.06329(11) 0.0429(5) Uani 1 1 d .
N6 N 0.23830(13) 0.70729(16) 0.18347(12) 0.0495(6) Uani 1 1 d .
C1 C 0.53681(17) 0.42118(16) 0.16852(13) 0.0423(6) Uani 1 1 d .
H1A H 0.5623 0.4286 0.1254 0.051 Uiso 1 1 calc R
C2 C 0.49230(18) 0.35260(16) 0.18059(14) 0.0455(7) Uani 1 1 d .
H2A H 0.4872 0.3142 0.1446 0.055 Uiso 1 1 calc R
C3 C 0.46500(18) 0.39280(18) 0.29141(14) 0.0478(7) Uani 1 1 d .
H3A H 0.4408 0.3828 0.3348 0.057 Uiso 1 1 calc R
C4 C 0.50776(17) 0.46321(18) 0.28348(14) 0.0458(7) Uani 1 1 d .
H4A H 0.5125 0.5002 0.3205 0.055 Uiso 1 1 calc R
C5 C 0.54386(15) 0.47889(15) 0.21999(13) 0.0340(5) Uani 1 1 d .
C6 C 0.58396(15) 0.55695(15) 0.20912(13) 0.0361(6) Uani 1 1 d .
H6A H 0.5812 0.5967 0.2442 0.043 Uiso 1 1 calc R
C7 C 0.64742(14) 0.68461(15) 0.08938(12) 0.0304(5) Uani 1 1 d .
C8 C 0.66614(14) 0.77242(15) 0.08247(12) 0.0320(5) Uani 1 1 d .
C9 C 0.72739(16) 0.80699(16) 0.12121(14) 0.0400(6) Uani 1 1 d .
H9A H 0.7607 0.7740 0.1486 0.048 Uiso 1 1 calc R
C10 C 0.73900(18) 0.89018(18) 0.11917(16) 0.0501(7) Uani 1 1 d .
H10A H 0.7802 0.9138 0.1455 0.060 Uiso 1 1 calc R
C11 C 0.69047(19) 0.93874(17) 0.07878(16) 0.0523(8) Uani 1 1 d .
H11A H 0.6982 0.9953 0.0783 0.063 Uiso 1 1 calc R
C12 C 0.63089(17) 0.90468(17) 0.03915(15) 0.0459(7) Uani 1 1 d .
H12A H 0.5983 0.9380 0.0113 0.055 Uiso 1 1 calc R
C13 C 0.61873(15) 0.82123(16) 0.04012(13) 0.0362(6) Uani 1 1 d .
H13A H 0.5787 0.7978 0.0123 0.043 Uiso 1 1 calc R
C14 C 0.62375(15) 0.63732(15) 0.02515(13) 0.0318(5) Uani 1 1 d .
C15 C 0.68613(15) 0.61280(15) -0.02464(13) 0.0351(6) Uani 1 1 d .
C16 C 0.76581(17) 0.63247(18) -0.01384(15) 0.0458(7) Uani 1 1 d .
H16A H 0.7809 0.6614 0.0263 0.055 Uiso 1 1 calc R
C17 C 0.82300(19) 0.6096(2) -0.06216(18) 0.0628(9) Uani 1 1 d .
H17A H 0.8769 0.6228 -0.0547 0.075 Uiso 1 1 calc R
C18 C 0.8011(2) 0.5678(3) -0.12048(19) 0.0792(12) Uani 1 1 d .
H18A H 0.8400 0.5530 -0.1534 0.095 Uiso 1 1 calc R
C19 C 0.7222(2) 0.5470(3) -0.13178(18) 0.0803(12) Uani 1 1 d .
H19A H 0.7077 0.5182 -0.1721 0.096 Uiso 1 1 calc R
C20 C 0.66495(19) 0.5686(2) -0.08374(15) 0.0571(8) Uani 1 1 d .
H20A H 0.6115 0.5535 -0.0908 0.069 Uiso 1 1 calc R
C21 C 0.42642(16) 0.64077(19) 0.04730(14) 0.0452(7) Uani 1 1 d .
H21A H 0.4131 0.6189 0.0035 0.054 Uiso 1 1 calc R
C22 C 0.36268(15) 0.66441(19) 0.09501(14) 0.0442(7) Uani 1 1 d .
C23 C 0.37729(18) 0.6879(3) 0.16212(17) 0.0686(11) Uani 1 1 d .
H23A H 0.4298 0.6892 0.1793 0.082 Uiso 1 1 calc R
C24 C 0.3148(2) 0.7094(3) 0.20387(17) 0.0776(12) Uani 1 1 d .
H24A H 0.3260 0.7266 0.2495 0.093 Uiso 1 1 calc R
C25 C 0.22495(17) 0.6849(2) 0.11846(15) 0.0588(9) Uani 1 1 d .
H25A H 0.1720 0.6839 0.1023 0.071 Uiso 1 1 calc R
C26 C 0.28457(17) 0.6630(2) 0.07351(15) 0.0608(9) Uani 1 1 d .
H26A H 0.2720 0.6470 0.0278 0.073 Uiso 1 1 calc R
Cl1 Cl 0.95263(5) 0.65091(4) 0.10921(4) 0.05083(19) Uani 1 1 d .
O1 O 1.02412(18) 0.66229(15) 0.14690(17) 0.0995(10) Uani 1 1 d .
O2 O 0.8873(2) 0.6411(3) 0.1509(2) 0.1404(15) Uani 1 1 d .
O3 O 0.94072(18) 0.71822(15) 0.06407(14) 0.0900(9) Uani 1 1 d .
O4 O 0.96172(18) 0.57873(16) 0.06943(14) 0.0893(8) Uani 1 1 d .

loop_
_atom_site_aniso_label
_atom_site_aniso_U_11
_atom_site_aniso_U_22
_atom_site_aniso_U_33
_atom_site_aniso_U_23
_atom_site_aniso_U_13
_atom_site_aniso_U_12
Ag1 0.03431(14) 0.04263(14) 0.04924(15) 0.00342(9) 0.00545(9) 0.00821(8)
N1 0.0370(13) 0.0401(12) 0.0393(12) 0.0016(9) 0.0023(10) -0.0081(10)
N2 0.0383(12) 0.0311(11) 0.0366(12) 0.0022(9) 0.0031(10) -0.0017(9)
N3 0.0314(11) 0.0307(10) 0.0348(11) 0.0019(9) 0.0040(9) -0.0011(8)
N4 0.0296(13) 0.0511(13) 0.0388(12) -0.0095(10) 0.0055(10) -0.0018(10)
N5 0.0288(12) 0.0615(15) 0.0383(12) -0.0113(11) 0.0041(10) -0.0003(10)
N6 0.0316(13) 0.0802(18) 0.0367(13) 0.0064(12) 0.0018(10) 0.0134(12)
C1 0.0499(17) 0.0422(15) 0.0346(14) -0.0019(11) 0.0119(12) -0.0061(13)
C2 0.0579(18) 0.0387(15) 0.0399(15) -0.0079(12) 0.0081(13) -0.0085(13)
C3 0.0534(18) 0.0537(17) 0.0362(15) -0.0028(13) 0.0111(13) -0.0155(14)
C4 0.0538(18) 0.0484(16) 0.0354(15) -0.0090(12) 0.0088(13) -0.0116(13)
C5 0.0311(14) 0.0379(13) 0.0332(13) 0.0023(11) 0.0018(11) -0.0003(11)
C6 0.0361(14) 0.0375(14) 0.0346(14) -0.0018(11) 0.0005(11) -0.0048(11)
C7 0.0223(12) 0.0346(13) 0.0343(13) 0.0009(10) 0.0040(10) 0.0021(9)
C8 0.0284(13) 0.0356(13) 0.0320(13) 0.0005(10) 0.0074(10) -0.0009(10)
C9 0.0357(15) 0.0425(15) 0.0419(15) 0.0031(12) -0.0003(12) -0.0041(11)
C10 0.0478(18) 0.0480(17) 0.0545(17) -0.0045(14) 0.0044(14) -0.0161(14)
C11 0.062(2) 0.0347(15) 0.0600(19) 0.0025(13) 0.0141(16) -0.0081(14)
C12 0.0498(18) 0.0407(15) 0.0473(17) 0.0101(13) 0.0143(14) 0.0085(13)
C13 0.0332(14) 0.0409(14) 0.0344(14) 0.0033(11) 0.0072(11) 0.0026(11)
C14 0.0302(14) 0.0328(13) 0.0323(13) 0.0026(11) 0.0039(10) 0.0021(10)
C15 0.0322(14) 0.0372(13) 0.0360(13) 0.0029(11) 0.0050(11) 0.0060(11)
C16 0.0338(16) 0.0566(17) 0.0470(16) -0.0005(13) 0.0059(13) 0.0038(13)
C17 0.0365(17) 0.087(2) 0.065(2) -0.0013(18) 0.0158(16) 0.0062(16)
C18 0.054(2) 0.120(3) 0.064(2) -0.019(2) 0.0280(19) 0.017(2)
C19 0.070(3) 0.115(3) 0.056(2) -0.038(2) 0.0114(19) 0.010(2)
C20 0.0419(17) 0.081(2) 0.0487(17) -0.0175(16) 0.0035(14) 0.0041(16)
C21 0.0324(16) 0.0695(19) 0.0338(14) -0.0058(13) 0.0019(12) -0.0031(13)
C22 0.0296(15) 0.068(2) 0.0349(14) -0.0001(13) -0.0014(11) 0.0003(12)
C23 0.0284(16) 0.130(3) 0.0468(18) -0.024(2) -0.0075(13) 0.0156(18)
C24 0.0412(19) 0.153(4) 0.0390(17) -0.024(2) -0.0068(15) 0.026(2)
C25 0.0275(15) 0.107(3) 0.0422(17) -0.0009(17) -0.0020(13) 0.0069(16)
C26 0.0298(15) 0.116(3) 0.0369(16) -0.0120(17) -0.0042(13) 0.0043(17)
Cl1 0.0508(4) 0.0505(4) 0.0513(4) 0.0035(3) -0.0013(3) -0.0064(3)
O1 0.101(2) 0.0600(15) 0.138(3) 0.0053(16) -0.076(2) -0.0080(14)
O2 0.124(3) 0.173(4) 0.124(3) 0.020(3) 0.072(2) 0.014(3)
O3 0.116(2) 0.0634(15) 0.0902(19) 0.0234(14) -0.0428(18) -0.0113(16)
O4 0.115(2) 0.0615(15) 0.0909(19) -0.0184(14) -0.0108(17) -0.0072(15)

loop_
_atom_type_symbol
_atom_type_description
_atom_type_scat_dispersion_real
_atom_type_scat_dispersion_imag
_atom_type_scat_source
C C 0.0033 0.0016 'International Tables Vol C Tables 4.2.6.8 and 6.1.1.4'
H H 0.0000 0.0000 'International Tables Vol C Tables 4.2.6.8 and 6.1.1.4'
N N 0.0061 0.0033 'International Tables Vol C Tables 4.2.6.8 and 6.1.1.4'
O O 0.0106 0.0060 'International Tables Vol C Tables 4.2.6.8 and 6.1.1.4'
Cl Cl 0.1484 0.1585 'International Tables Vol C Tables 4.2.6.8 and 6.1.1.4'
Ag Ag -0.8971 1.1015 'International Tables Vol C Tables 4.2.6.8 and 6.1.1.4'

loop_
_geom_angle_atom_site_label_1
_geom_angle_atom_site_label_2
_geom_angle_atom_site_label_3
_geom_angle
_geom_angle_site_symmetry_1
_geom_angle_site_symmetry_3
N1 Ag1 N6 132.26(8) 8_665 .
N1 Ag1 N3 123.68(7) 8_665 6_556
N6 Ag1 N3 104.03(8) . 6_556
C3 N1 C2 116.9(2) . .
C3 N1 Ag1 120.11(18) . 8_655
C2 N1 Ag1 121.64(17) . 8_655
C6 N2 N3 111.3(2) . .
C7 N3 N2 113.6(2) . .
C7 N3 Ag1 119.49(16) . 6_656
N2 N3 Ag1 122.66(14) . 6_656
C14 N4 N5 112.6(2) . .
C21 N5 N4 113.1(2) . .
C25 N6 C24 116.4(3) . .
C25 N6 Ag1 119.68(19) . .
C24 N6 Ag1 123.9(2) . .
C2 C1 C5 119.6(2) . .
C2 C1 H1A 120.2 . .
C5 C1 H1A 120.2 . .
N1 C2 C1 123.0(2) . .
N1 C2 H2A 118.5 . .
C1 C2 H2A 118.5 . .
N1 C3 C4 123.8(2) . .
N1 C3 H3A 118.1 . .
C4 C3 H3A 118.1 . .
C3 C4 C5 118.9(2) . .
C3 C4 H4A 120.5 . .
C5 C4 H4A 120.5 . .
C1 C5 C4 117.8(2) . .
C1 C5 C6 122.9(2) . .
C4 C5 C6 119.3(2) . .
N2 C6 C5 121.8(2) . .
N2 C6 H6A 119.1 . .
C5 C6 H6A 119.1 . .
N3 C7 C8 117.3(2) . .
N3 C7 C14 123.5(2) . .
C8 C7 C14 118.9(2) . .
C9 C8 C13 119.9(2) . .
C9 C8 C7 120.5(2) . .
C13 C8 C7 119.6(2) . .
C10 C9 C8 119.6(3) . .
C10 C9 H9A 120.2 . .
C8 C9 H9A 120.2 . .
C11 C10 C9 120.4(3) . .
C11 C10 H10A 119.8 . .
C9 C10 H10A 119.8 . .
C12 C11 C10 120.2(3) . .
C12 C11 H11A 119.9 . .
C10 C11 H11A 119.9 . .
C11 C12 C13 120.2(3) . .
C11 C12 H12A 119.9 . .
C13 C12 H12A 119.9 . .
C12 C13 C8 119.7(3) . .
C12 C13 H13A 120.2 . .
C8 C13 H13A 120.2 . .
N4 C14 C15 119.3(2) . .
N4 C14 C7 121.7(2) . .
C15 C14 C7 118.9(2) . .
C16 C15 C20 119.2(3) . .
C16 C15 C14 121.5(2) . .
C20 C15 C14 119.3(2) . .
C17 C16 C15 120.1(3) . .
C17 C16 H16A 119.9 . .
C15 C16 H16A 119.9 . .
C18 C17 C16 120.0(3) . .
C18 C17 H17A 120.0 . .
C16 C17 H17A 120.0 . .
C17 C18 C19 120.8(3) . .
C17 C18 H18A 119.6 . .
C19 C18 H18A 119.6 . .
C20 C19 C18 119.8(3) . .
C20 C19 H19A 120.1 . .
C18 C19 H19A 120.1 . .
C19 C20 C15 120.1(3) . .
C19 C20 H20A 119.9 . .
C15 C20 H20A 119.9 . .
N5 C21 C22 121.5(3) . .
N5 C21 H21A 119.2 . .
C22 C21 H21A 119.2 . .
C23 C22 C26 117.3(3) . .
C23 C22 C21 122.4(3) . .
C26 C22 C21 120.3(3) . .
C24 C23 C22 119.2(3) . .
C24 C23 H23A 120.4 . .
C22 C23 H23A 120.4 . .
N6 C24 C23 123.8(3) . .
N6 C24 H24A 118.1 . .
C23 C24 H24A 118.1 . .
N6 C25 C26 123.1(3) . .
N6 C25 H25A 118.5 . .
C26 C25 H25A 118.5 . .
C25 C26 C22 120.2(3) . .
C25 C26 H26A 119.9 . .
C22 C26 H26A 119.9 . .
O2 Cl1 O1 113.3(2) . .
O2 Cl1 O4 107.6(2) . .
O1 Cl1 O4 107.17(18) . .
O2 Cl1 O3 109.7(2) . .
O1 Cl1 O3 109.16(16) . .
O4 Cl1 O3 109.85(17) . .

loop_
_geom_bond_atom_site_label_1
_geom_bond_atom_site_label_2
_geom_bond_distance
_geom_bond_site_symmetry_2
Ag1 N1 2.202(2) 8_665
Ag1 N6 2.230(2) .
Ag1 N3 2.375(2) 6_556
N1 C3 1.329(3) .
N1 C2 1.339(3) .
N1 Ag1 2.202(2) 8_655
N2 C6 1.271(3) .
N2 N3 1.413(3) .
N3 C7 1.285(3) .
N3 Ag1 2.375(2) 6_656
N4 C14 1.281(3) .
N4 N5 1.402(3) .
N5 C21 1.251(3) .
N6 C25 1.320(4) .
N6 C24 1.341(4) .
C1 C2 1.373(4) .
C1 C5 1.375(3) .
C1 H1A 0.9400 .
C2 H2A 0.9400 .
C3 C4 1.371(4) .
C3 H3A 0.9400 .
C4 C5 1.385(4) .
C4 H4A 0.9400 .
C5 C6 1.465(3) .
C6 H6A 0.9400 .
C7 C8 1.485(3) .
C7 C14 1.511(3) .
C8 C9 1.389(3) .
C8 C13 1.392(4) .
C9 C10 1.383(4) .
C9 H9A 0.9400 .
C10 C11 1.379(4) .
C10 H10A 0.9400 .
C11 C12 1.375(4) .
C11 H11A 0.9400 .
C12 C13 1.388(4) .
C12 H12A 0.9400 .
C13 H13A 0.9400 .
C14 C15 1.473(3) .
C15 C16 1.390(4) .
C15 C20 1.393(4) .
C16 C17 1.386(4) .
C16 H16A 0.9400 .
C17 C18 1.364(5) .
C17 H17A 0.9400 .
C18 C19 1.382(5) .
C18 H18A 0.9400 .
C19 C20 1.377(4) .
C19 H19A 0.9400 .
C20 H20A 0.9400 .
C21 C22 1.460(4) .
C21 H21A 0.9400 .
C22 C23 1.366(4) .
C22 C26 1.373(4) .
C23 C24 1.366(4) .
C23 H23A 0.9400 .
C24 H24A 0.9400 .
C25 C26 1.368(4) .
C25 H25A 0.9400 .
C26 H26A 0.9400 .
Cl1 O2 1.366(3) .
Cl1 O1 1.412(3) .
Cl1 O4 1.420(3) .
Cl1 O3 1.420(2) .
